data_7245937
loop_
_publ_author_name
'Liu, Zhiqing'
'Wu, Ying'
'Zhong, Yuan-Hui'
'Chung, Lai-Hon'
'Liao, Wei-Ming'
'Yang, Xianghua'
'He, Jun'

_publ_section_title
;
 Elucidating phase transformation of Eu-based metal organic framework with
 intermediate isolation and theoretical calculations
;
_journal_issue 3
_journal_name_full CrystEngComm
_journal_page_first 347
_journal_page_last 351
_journal_paper_doi 10.1039/D2CE01466A
_journal_volume 25
_journal_year 2023
_chemical_formula_moiety '2(C4 F O2 S), 4(H4 N), H2 O'
_chemical_formula_sum 'C8 H18 F2 N4 O5 S2'
_chemical_formula_weight 352.38
_space_group_crystal_system monoclinic
_space_group_IT_number 14
_space_group_name_Hall '-P 2ybc'
_space_group_name_H-M_alt 'P 1 21/c 1'
_atom_sites_solution_hydrogens difmap
_atom_sites_solution_primary dual
_audit_block_doi 10.5517/ccdc.csd.cc2d4fss
_audit_creation_date 2022-09-05
_audit_creation_method
;
Olex2 1.5
(compiled 2021.12.09 svn.r5202d8cf for OlexSys, GUI svn.r6439)
;
_audit_update_record
;
2022-09-22 deposited with the CCDC.	2022-11-29 downloaded from the CCDC.
;
_cell_angle_alpha 90
_cell_angle_beta 103.725(4)
_cell_angle_gamma 90
_cell_formula_units_Z 4
_cell_length_a 16.6143(5)
_cell_length_b 10.5019(3)
_cell_length_c 8.8282(3)
_cell_measurement_reflns_used 8953
_cell_measurement_temperature 240.01(10)
_cell_measurement_theta_max 29.7930
_cell_measurement_theta_min 3.7190
_cell_volume 1496.38(8)
_computing_cell_refinement 'CrysAlisPro 1.171.40.61a (Rigaku OD, 2019)'
_computing_data_collection 'CrysAlisPro 1.171.40.61a (Rigaku OD, 2019)'
_computing_data_reduction 'CrysAlisPro 1.171.40.61a (Rigaku OD, 2019)'
_computing_molecular_graphics 'Olex2 1.5 (Dolomanov et al., 2009)'
_computing_publication_material 'Olex2 1.5 (Dolomanov et al., 2009)'
_computing_structure_refinement 'SHELXL 2016/6 (Sheldrick, 2015)'
_computing_structure_solution 'SHELXT 2014/5 (Sheldrick, 2014)'
_diffrn_ambient_environment N~2~
_diffrn_ambient_temperature 240.01(10)
_diffrn_detector 'CCD plate'
_diffrn_detector_area_resol_mean 10.6525
_diffrn_detector_type Atlas
_diffrn_measured_fraction_theta_full 0.998
_diffrn_measured_fraction_theta_max 0.865
_diffrn_measurement_details
;
List of Runs (angles in degrees, time in seconds):

  # Type    Start    End  Width  t~exp~   \w     \q     \k     \f   Frames
#--------------------------------------------------------------------------
  1  \w    -30.00  40.00   1.00   10.00    --   10.66 -77.00-150.00   70
  2  \w    -48.00   2.00   1.00   10.00    --  -11.13 -57.00 -30.00   50
  3  \w     14.00  66.00   1.00   10.00    --   10.66  38.00 150.00   52
  4  \w    -33.00  17.00   1.00   10.00    --  -11.13 -77.00-150.00   50
  5  \w    -40.00  20.00   1.00   10.00    --  -11.13  77.00  90.00   60
  6  \w    -48.00  41.00   1.00   10.00    --  -11.13  19.00  30.00   89
;
_diffrn_measurement_device 'four-circle diffractometer'
_diffrn_measurement_device_type 'SuperNova, Dual, Cu at home/near, Atlas'
_diffrn_measurement_method '\w scans'
_diffrn_orient_matrix_type 'CrysAlisPro convention (1999,Acta A55,543-557)'
_diffrn_orient_matrix_UB_11 -0.0297481000
_diffrn_orient_matrix_UB_12 0.0154691000
_diffrn_orient_matrix_UB_13 -0.0695221000
_diffrn_orient_matrix_UB_21 0.0151452000
_diffrn_orient_matrix_UB_22 0.0633613000
_diffrn_orient_matrix_UB_23 0.0045022000
_diffrn_orient_matrix_UB_31 0.0285445000
_diffrn_orient_matrix_UB_32 -0.0175894000
_diffrn_orient_matrix_UB_33 -0.0446335000
_diffrn_radiation_monochromator mirror
_diffrn_radiation_probe x-ray
_diffrn_radiation_type 'Mo K\a'
_diffrn_radiation_wavelength 0.71073
_diffrn_reflns_av_R_equivalents 0.0220
_diffrn_reflns_av_unetI/netI 0.0199
_diffrn_reflns_Laue_measured_fraction_full 0.998
_diffrn_reflns_Laue_measured_fraction_max 0.865
_diffrn_reflns_limit_h_max 22
_diffrn_reflns_limit_h_min -22
_diffrn_reflns_limit_k_max 14
_diffrn_reflns_limit_k_min -14
_diffrn_reflns_limit_l_max 11
_diffrn_reflns_limit_l_min -12
_diffrn_reflns_number 14979
_diffrn_reflns_point_group_measured_fraction_full 0.998
_diffrn_reflns_point_group_measured_fraction_max 0.865
_diffrn_reflns_theta_full 25.242
_diffrn_reflns_theta_max 29.885
_diffrn_reflns_theta_min 3.525
_diffrn_source 'micro-focus sealed X-ray tube'
_diffrn_source_type 'SuperNova (Mo) X-ray Source'
_exptl_absorpt_coefficient_mu 0.404
_exptl_absorpt_correction_T_max 1.00000
_exptl_absorpt_correction_T_min 0.82218
_exptl_absorpt_correction_type multi-scan
_exptl_absorpt_process_details
;
CrysAlisPro 1.171.40.61a (Rigaku Oxford Diffraction, 2019)
Empirical absorption correction using spherical harmonics,
 implemented in SCALE3 ABSPACK scaling algorithm.
;
_exptl_crystal_density_diffrn 1.564
_exptl_crystal_description cube
_exptl_crystal_F_000 736
_exptl_crystal_size_max 0.1
_exptl_crystal_size_mid 0.1
_exptl_crystal_size_min 0.1
_refine_diff_density_max 0.510
_refine_diff_density_min -0.498
_refine_diff_density_rms 0.053
_refine_ls_extinction_method none
_refine_ls_goodness_of_fit_ref 1.068
_refine_ls_hydrogen_treatment refall
_refine_ls_matrix_type full
_refine_ls_number_parameters 262
_refine_ls_number_reflns 3744
_refine_ls_number_restraints 15
_refine_ls_restrained_S_all 1.067
_refine_ls_R_factor_all 0.0354
_refine_ls_R_factor_gt 0.0306
_refine_ls_shift/su_max 0.000
_refine_ls_shift/su_mean 0.000
_refine_ls_structure_factor_coef Fsqd
_refine_ls_weighting_details 'w=1/[\s^2^(Fo^2^)+(0.0408P)^2^+0.5988P] where P=(Fo^2^+2Fc^2^)/3'
_refine_ls_weighting_scheme calc
_refine_ls_wR_factor_gt 0.0802
_refine_ls_wR_factor_ref 0.0841
_reflns_Friedel_coverage 0.000
_reflns_number_gt 3345
_reflns_number_total 3744
_reflns_threshold_expression 'I > 2\s(I)'
_cod_data_source_file d2ce01466a2.cif
_cod_data_source_block exp_5969
_cod_depositor_comments 'Adding full bibliography for 7245936--7245937.cif.'
_cod_database_code 7245937
_shelx_shelxl_version_number 2016/6
_shelx_space_group_comment
;
The symmetry employed for this shelxl refinement is uniquely defined
by the following loop, which should always be used as a source of
symmetry information in preference to the above space-group names.
They are only intended as comments.
;
_shelx_estimated_absorpt_t_max 0.961
_shelx_estimated_absorpt_t_min 0.961
_olex2_refinement_description
;
1. Restrained distances
 H4A-H4B \\sim H4A-H4C \\sim H4A-H4D \\sim H4B-H4C \\sim H4B-H4D \\sim H4C-H4D
 with sigma of 0.02
;
_olex2_submission_special_instructions 'No special instructions were received'
_oxdiff_exptl_absorpt_empirical_details
;
Empirical correction (ABSPACK) includes:
- Absorption correction using spherical harmonics
- Frame scaling
;
_oxdiff_exptl_absorpt_empirical_full_max 1.244
_oxdiff_exptl_absorpt_empirical_full_min 0.808

loop_
_space_group_symop_operation_xyz
'x, y, z'
'-x, y+1/2, -z+1/2'
'-x, -y, -z'
'x, -y-1/2, z-1/2'

loop_
_atom_site_label
_atom_site_type_symbol
_atom_site_fract_x
_atom_site_fract_y
_atom_site_fract_z
_atom_site_U_iso_or_equiv
_atom_site_adp_type
_atom_site_occupancy
_atom_site_site_symmetry_order
_atom_site_calc_flag
_atom_site_refinement_flags_posn
_atom_site_refinement_flags_adp
_atom_site_refinement_flags_occupancy
_atom_site_disorder_assembly
_atom_site_disorder_group
S1 S 0.44821(2) -0.17115(3) -0.30815(4) 0.02129(10) Uani 1 1 d . . . . .
F1 F 0.33975(5) -0.07053(8) -0.10742(10) 0.0285(2) Uani 1 1 d . . . . .
O1 O 0.35839(7) 0.01207(11) 0.26177(12) 0.0315(2) Uani 1 1 d . . . . .
O2 O 0.33197(6) 0.17758(9) 0.09839(13) 0.0268(2) Uani 1 1 d . . . . .
C1 C 0.37142(8) 0.07797(12) 0.15370(15) 0.0194(3) Uani 1 1 d . . . . .
C2 C 0.44011(7) 0.03826(12) 0.07729(15) 0.0173(2) Uani 1 1 d . . . . .
C3 C 0.42103(7) -0.03609(12) -0.05534(15) 0.0180(2) Uani 1 1 d . . . . .
C4 C 0.47762(7) -0.07763(12) -0.13862(14) 0.0169(2) Uani 1 1 d . . . . .
S2 S 0.07246(2) 0.15795(3) 0.31337(4) 0.02082(10) Uani 1 1 d . . . . .
F003 F 0.16404(5) 0.05236(9) 0.08631(10) 0.0297(2) Uani 1 1 d . . . . .
O4 O 0.12246(6) -0.01253(9) -0.29194(12) 0.0258(2) Uani 1 1 d . . . . .
O3 O 0.15200(6) -0.18707(9) -0.14556(12) 0.0268(2) Uani 1 1 d . . . . .
C5 C 0.11410(7) -0.08287(12) -0.18427(15) 0.0180(2) Uani 1 1 d . . . . .
C6 C 0.05296(7) -0.04235(12) -0.09010(15) 0.0171(2) Uani 1 1 d . . . . .
C7 C 0.08123(7) 0.02696(12) 0.04533(15) 0.0186(2) Uani 1 1 d . . . . .
C8 C 0.03189(7) 0.07179(12) 0.14089(14) 0.0170(2) Uani 1 1 d . . . . .
N2 N 0.24045(8) 0.18883(14) -0.22798(18) 0.0277(3) Uani 1 1 d . . . . .
N1 N 0.44574(9) 0.37573(13) 0.07069(16) 0.0276(3) Uani 1 1 d . . . . .
N3 N 0.03872(9) -0.36577(13) -0.07876(16) 0.0257(3) Uani 1 1 d . . . . .
N4 N 0.25798(9) -0.2365(2) 0.1590(2) 0.0487(5) Uani 1 1 d . . . . .
O5 O 0.25258(9) 0.01136(18) -0.53112(19) 0.0610(5) Uani 1 1 d . . . . .
H2A H 0.2693(13) 0.1805(18) -0.130(3) 0.038(5) Uiso 1 1 d . . . . .
H2B H 0.2707(12) 0.235(2) -0.281(2) 0.043(5) Uiso 1 1 d . . . . .
H1A H 0.4853(15) 0.346(2) 0.153(3) 0.053(6) Uiso 1 1 d . . . . .
H1B H 0.4029(14) 0.322(2) 0.064(3) 0.050(6) Uiso 1 1 d . . . . .
H1C H 0.4635(12) 0.3686(19) -0.015(3) 0.040(5) Uiso 1 1 d . . . . .
H1D H 0.4331(13) 0.454(2) 0.085(3) 0.048(6) Uiso 1 1 d . . . . .
H2C H 0.1936(14) 0.228(2) -0.227(2) 0.048(6) Uiso 1 1 d . . . . .
H2D H 0.2249(13) 0.116(2) -0.272(3) 0.051(6) Uiso 1 1 d . . . . .
H3A H 0.0249(13) -0.350(2) 0.006(3) 0.045(6) Uiso 1 1 d . . . . .
H3B H 0.0791(13) -0.3086(19) -0.089(2) 0.040(5) Uiso 1 1 d . . . . .
H3C H -0.0054(16) -0.359(2) -0.157(3) 0.066(7) Uiso 1 1 d . . . . .
H3D H 0.0591(14) -0.441(2) -0.080(3) 0.056(6) Uiso 1 1 d . . . . .
H4A H 0.2285(12) -0.2133(19) 0.072(2) 0.042(5) Uiso 1 1 d D . . . .
H4B H 0.2254(12) -0.260(2) 0.223(2) 0.054(6) Uiso 1 1 d D . . . .
H4C H 0.2933(14) -0.290(2) 0.157(3) 0.079(9) Uiso 1 1 d D . . . .
H4D H 0.285(2) -0.165(3) 0.210(4) 0.24(3) Uiso 1 1 d D . . . .
H5A H 0.204(2) 0.040(3) -0.580(3) 0.091(10) Uiso 1 1 d . . . . .
H5B H 0.2776(19) 0.000(3) -0.600(4) 0.095(10) Uiso 1 1 d . . . . .

loop_
_atom_site_aniso_label
_atom_site_aniso_U_11
_atom_site_aniso_U_22
_atom_site_aniso_U_33
_atom_site_aniso_U_23
_atom_site_aniso_U_13
_atom_site_aniso_U_12
S1 0.02165(16) 0.02377(17) 0.01929(17) -0.00629(12) 0.00652(13) -0.00323(12)
F1 0.0145(3) 0.0401(5) 0.0311(5) -0.0136(4) 0.0061(3) -0.0049(3)
O1 0.0318(5) 0.0396(6) 0.0282(6) 0.0043(5) 0.0169(5) -0.0006(5)
O2 0.0233(5) 0.0259(5) 0.0341(6) -0.0004(4) 0.0128(4) 0.0054(4)
C1 0.0165(5) 0.0227(6) 0.0203(6) -0.0051(5) 0.0070(5) -0.0025(5)
C2 0.0168(5) 0.0180(5) 0.0184(6) 0.0000(5) 0.0070(5) 0.0015(5)
C3 0.0136(5) 0.0211(6) 0.0191(6) -0.0013(5) 0.0037(5) -0.0014(5)
C4 0.0185(5) 0.0170(5) 0.0158(6) -0.0004(4) 0.0050(5) -0.0001(5)
S2 0.01915(16) 0.02502(17) 0.01858(17) -0.00489(12) 0.00505(12) -0.00352(12)
F003 0.0130(3) 0.0456(5) 0.0310(5) -0.0136(4) 0.0064(3) -0.0057(3)
O4 0.0275(5) 0.0296(5) 0.0228(5) 0.0024(4) 0.0109(4) -0.0042(4)
O3 0.0252(5) 0.0253(5) 0.0340(6) 0.0025(4) 0.0154(4) 0.0059(4)
C5 0.0146(5) 0.0220(6) 0.0182(6) -0.0035(5) 0.0055(5) -0.0038(5)
C6 0.0153(5) 0.0188(6) 0.0183(6) 0.0006(5) 0.0064(5) 0.0005(5)
C7 0.0119(5) 0.0231(6) 0.0207(6) -0.0013(5) 0.0038(5) -0.0016(5)
C8 0.0165(5) 0.0180(5) 0.0166(6) -0.0009(4) 0.0042(5) -0.0011(5)
N2 0.0230(6) 0.0286(7) 0.0325(7) 0.0042(6) 0.0087(6) -0.0022(5)
N1 0.0361(7) 0.0247(6) 0.0241(7) 0.0011(5) 0.0115(6) -0.0025(6)
N3 0.0298(6) 0.0232(6) 0.0249(7) 0.0020(5) 0.0083(5) -0.0008(5)
N4 0.0253(7) 0.0804(13) 0.0433(9) 0.0346(9) 0.0142(7) 0.0146(8)
O5 0.0391(8) 0.1009(13) 0.0470(9) 0.0156(8) 0.0182(7) 0.0203(8)

loop_
_atom_type_symbol
_atom_type_description
_atom_type_scat_dispersion_real
_atom_type_scat_dispersion_imag
_atom_type_scat_source
C C 0.0033 0.0016 'International Tables Vol C Tables 4.2.6.8 and 6.1.1.4'
H H 0.0000 0.0000 'International Tables Vol C Tables 4.2.6.8 and 6.1.1.4'
F F 0.0171 0.0103 'International Tables Vol C Tables 4.2.6.8 and 6.1.1.4'
N N 0.0061 0.0033 'International Tables Vol C Tables 4.2.6.8 and 6.1.1.4'
O O 0.0106 0.0060 'International Tables Vol C Tables 4.2.6.8 and 6.1.1.4'
S S 0.1246 0.1234 'International Tables Vol C Tables 4.2.6.8 and 6.1.1.4'

loop_
_geom_angle_atom_site_label_1
_geom_angle_atom_site_label_2
_geom_angle_atom_site_label_3
_geom_angle
_geom_angle_site_symmetry_1
_geom_angle_site_symmetry_3
_geom_angle_publ_flag
O1 C1 O2 126.04(12) . . ?
O1 C1 C2 118.48(12) . . ?
O2 C1 C2 115.49(11) . . ?
C3 C2 C1 119.19(11) . . ?
C3 C2 C4 119.94(11) . 3_655 ?
C4 C2 C1 120.87(11) 3_655 . ?
F1 C3 C2 116.39(10) . . ?
F1 C3 C4 118.40(11) . . ?
C2 C3 C4 125.21(11) . . ?
C2 C4 S1 122.65(9) 3_655 . ?
C3 C4 S1 122.50(10) . . ?
C3 C4 C2 114.85(11) . 3_655 ?
O4 C5 O3 125.66(11) . . ?
O4 C5 C6 117.71(11) . . ?
O3 C5 C6 116.63(11) . . ?
C7 C6 C5 119.13(11) . . ?
C7 C6 C8 119.97(11) . 3 ?
C8 C6 C5 120.88(11) 3 . ?
F003 C7 C6 116.53(10) . . ?
F003 C7 C8 118.41(11) . . ?
C6 C7 C8 125.06(11) . . ?
C6 C8 S2 122.45(9) 3 . ?
C7 C8 S2 122.58(9) . . ?
C7 C8 C6 114.97(11) . 3 ?
H2A N2 H2B 108.4(18) . . ?
H2A N2 H2C 108.2(19) . . ?
H2A N2 H2D 112.8(19) . . ?
H2B N2 H2C 110.7(18) . . ?
H2B N2 H2D 112.5(18) . . ?
H2C N2 H2D 104.2(19) . . ?
H1A N1 H1B 104.6(19) . . ?
H1A N1 H1C 109.4(19) . . ?
H1A N1 H1D 111(2) . . ?
H1B N1 H1C 108.2(18) . . ?
H1B N1 H1D 112.8(19) . . ?
H1C N1 H1D 110.4(19) . . ?
H3A N3 H3B 108.1(18) . . ?
H3A N3 H3C 109(2) . . ?
H3A N3 H3D 112(2) . . ?
H3B N3 H3C 111(2) . . ?
H3B N3 H3D 107.3(18) . . ?
H3C N3 H3D 108(2) . . ?
H4A N4 H4B 110.1(16) . . ?
H4A N4 H4C 116.3(19) . . ?
H4A N4 H4D 109(2) . . ?
H4B N4 H4C 111.4(18) . . ?
H4B N4 H4D 102.2(18) . . ?
H4C N4 H4D 107.3(19) . . ?
H5A O5 H5B 105(3) . . ?

loop_
_geom_bond_atom_site_label_1
_geom_bond_atom_site_label_2
_geom_bond_distance
_geom_bond_site_symmetry_2
_geom_bond_publ_flag
S1 C4 1.7597(13) . ?
F1 C3 1.3679(14) . ?
O1 C1 1.2386(16) . ?
O2 C1 1.2690(16) . ?
C1 C2 1.5154(16) . ?
C2 C3 1.3803(18) . ?
C2 C4 1.4075(17) 3_655 ?
C3 C4 1.3938(16) . ?
S2 C8 1.7620(13) . ?
F003 C7 1.3633(13) . ?
O4 C5 1.2374(16) . ?
O3 C5 1.2684(16) . ?
C5 C6 1.5181(16) . ?
C6 C7 1.3833(18) . ?
C6 C8 1.4086(16) 3 ?
C7 C8 1.3905(16) . ?
N2 H2A 0.89(2) . ?
N2 H2B 0.90(2) . ?
N2 H2C 0.88(2) . ?
N2 H2D 0.87(2) . ?
N1 H1A 0.91(2) . ?
N1 H1B 0.90(2) . ?
N1 H1C 0.88(2) . ?
N1 H1D 0.86(2) . ?
N3 H3A 0.85(2) . ?
N3 H3B 0.92(2) . ?
N3 H3C 0.88(3) . ?
N3 H3D 0.86(3) . ?
N4 H4A 0.842(18) . ?
N4 H4B 0.906(18) . ?
N4 H4C 0.82(2) . ?
N4 H4D 0.94(2) . ?
O5 H5A 0.87(3) . ?
O5 H5B 0.82(3) . ?

loop_
_geom_torsion_atom_site_label_1
_geom_torsion_atom_site_label_2
_geom_torsion_atom_site_label_3
_geom_torsion_atom_site_label_4
_geom_torsion
_geom_torsion_site_symmetry_1
_geom_torsion_site_symmetry_2
_geom_torsion_site_symmetry_3
_geom_torsion_site_symmetry_4
_geom_torsion_publ_flag
F1 C3 C4 S1 0.52(17) . . . . ?
F1 C3 C4 C2 -179.92(11) . . . 3_655 ?
O1 C1 C2 C3 94.33(16) . . . . ?
O1 C1 C2 C4 -86.54(16) . . . 3_655 ?
O2 C1 C2 C3 -85.37(15) . . . . ?
O2 C1 C2 C4 93.76(15) . . . 3_655 ?
C1 C2 C3 F1 -0.95(18) . . . . ?
C1 C2 C3 C4 178.93(12) . . . . ?
C2 C3 C4 S1 -179.37(10) . . . . ?
C2 C3 C4 C2 0.2(2) . . . 3_655 ?
C4 C2 C3 F1 179.91(11) 3_655 . . . ?
C4 C2 C3 C4 -0.2(2) 3_655 . . . ?
F003 C7 C8 S2 -0.85(17) . . . . ?
F003 C7 C8 C6 179.60(11) . . . 3 ?
O4 C5 C6 C7 -93.45(15) . . . . ?
O4 C5 C6 C8 85.02(16) . . . 3 ?
O3 C5 C6 C7 86.90(15) . . . . ?
O3 C5 C6 C8 -94.62(15) . . . 3 ?
C5 C6 C7 F003 -1.10(18) . . . . ?
C5 C6 C7 C8 178.87(12) . . . . ?
C6 C7 C8 S2 179.18(10) . . . . ?
C6 C7 C8 C6 -0.4(2) . . . 3 ?
C8 C6 C7 F003 -179.59(11) 3 . . . ?
C8 C6 C7 C8 0.4(2) 3 . . . ?
